data_7206475
loop_
_publ_author_name
'Jalilian, Ehsan'
'Lidin, Sven'

_publ_section_title
;
 Size matters---sometimes. The
 [CuxIy](y&#x2212;x)&#x2212;(NR4)+(y&#x2212;x) systems
;
_journal_issue 19
_journal_name_full CrystEngComm
_journal_page_first 5730
_journal_paper_doi 10.1039/c1ce05118k
_journal_volume 13
_journal_year 2011
_chemical_formula_moiety 'C48 Cu7 I11 N3, 2(Cu6 I9),Cu7 I11, C32 N2, 9(C16 N)'
_chemical_formula_sum 'C217.5 Cu26 I40 N14'
_chemical_formula_weight 9536.9
_chemical_name_systematic ' ?'
_space_group_IT_number 5
_symmetry_cell_setting monoclinic
_symmetry_space_group_name_Hall 'C 2y'
_symmetry_space_group_name_H-M 'C 1 2 1'
_cell_angle_alpha 90
_cell_angle_beta 102.8109
_cell_angle_gamma 90
_cell_formula_units_Z 4
_cell_length_a 24.8265(4)
_cell_length_b 24.8265(4)
_cell_length_c 55.983(8)
_cell_measurement_reflns_used 70799
_cell_measurement_temperature 100
_cell_measurement_theta_max 28.9937
_cell_measurement_theta_min 3.7321
_cell_volume 33646(5)
_computing_cell_refinement '<i>CrysAlis RED</i> (Oxford Diffraction, 2008)'
_computing_data_collection '<i>CrysAlis CCD</i> (Oxford Diffraction, 2008)'
_computing_data_reduction '<i>CrysAlis RED</i> (Oxford Diffraction, 2008)'
_computing_molecular_graphics '<i>Diamond</i> (Brandenburg, 1999)'
_computing_publication_material '<i>Jana2000</i> (Petricek, Dusek & Palatinus, 2000)'
_computing_structure_refinement '<i>Jana2000</i> (Petricek, Dusek & Palatinus, 2000)'
_computing_structure_solution '<i>Superflip</i> (Oszlanyi & Suto, 2004)'
_diffrn_ambient_temperature 100
_diffrn_detector_area_resol_mean 16.0
_diffrn_measured_fraction_theta_full 0.98
_diffrn_measured_fraction_theta_max 0.93
_diffrn_measurement_device_type 'Excalibur3 with Sapphire-3 CCD'
_diffrn_measurement_method '\w scans at diffrent \f'
_diffrn_radiation_monochromator graphite
_diffrn_radiation_source 'Fine- focus sealed tube'
_diffrn_radiation_type 'Mo K\a'
_diffrn_radiation_wavelength 0.71069
_diffrn_reflns_av_R_equivalents 0.1208
_diffrn_reflns_av_sigmaI/netI 0.1243
_diffrn_reflns_limit_h_max 33
_diffrn_reflns_limit_h_min -33
_diffrn_reflns_limit_k_max 33
_diffrn_reflns_limit_k_min -32
_diffrn_reflns_limit_l_max 75
_diffrn_reflns_limit_l_min -75
_diffrn_reflns_number 146556
_diffrn_reflns_theta_full 28.32
_diffrn_reflns_theta_max 29.02
_diffrn_reflns_theta_min 3.74
_diffrn_standards_number 0
_exptl_absorpt_coefficient_mu 5.311
_exptl_absorpt_correction_T_max 0.686
_exptl_absorpt_correction_T_min 0.146
_exptl_absorpt_correction_type gaussian
_exptl_absorpt_process_details '<i>CrysAlis RED</i> (Oxford Diffraction, 2008)'
_exptl_crystal_colour colorless
_exptl_crystal_density_diffrn 1.8821
_exptl_crystal_description flake
_exptl_crystal_F_000 17108
_exptl_crystal_size_max 0.5590
_exptl_crystal_size_mid 0.4520
_exptl_crystal_size_min 0.0854
_exptl_crystal_size_rad 0.4520
_refine_diff_density_max 29.97
_refine_diff_density_min -26.71
_refine_ls_extinction_method none
_refine_ls_goodness_of_fit_gt 3.16
_refine_ls_goodness_of_fit_ref 2.61
_refine_ls_hydrogen_treatment undef
_refine_ls_number_constraints 235
_refine_ls_number_parameters 986
_refine_ls_number_reflns 146556
_refine_ls_number_restraints 407
_refine_ls_R_factor_all 0.1254
_refine_ls_R_factor_gt 0.0913
_refine_ls_shift/su_max 0.0373
_refine_ls_shift/su_mean 0.0049
_refine_ls_structure_factor_coef F
_refine_ls_weighting_details w=1/(\s^2^(F)+0.0001F^2^)
_refine_ls_weighting_scheme sigma
_refine_ls_wR_factor_gt 0.0947
_refine_ls_wR_factor_ref 0.0963
_reflns_number_gt 88992
_reflns_number_total 146556
_reflns_threshold_expression I>3\s(I)
_cod_data_source_file c1ce05118k.txt
_cod_data_source_block (IV)
_cod_database_code 7206475

loop_
_symmetry_equiv_pos_site_id
_symmetry_equiv_pos_as_xyz
1 x,y,z
2 -x,y,-z
3 x+1/2,y+1/2,z
4 -x+1/2,y+1/2,-z

loop_
_atom_site_label
_atom_site_type_symbol
_atom_site_fract_x
_atom_site_fract_y
_atom_site_fract_z
_atom_site_adp_type
_atom_site_U_iso_or_equiv
_atom_site_symmetry_multiplicity
_atom_site_occupancy
_atom_site_calc_flag
I1a I 0.64538(9) 0.750172 0.78689(4) Uiso 0.0224(5) 4 1 d
I1b I 0.15747(15) 0.98790(19) 0.28850(7) Uiso 0.0665(10) 4 1 d
I2a I 0.76981(11) 0.68512(15) 0.91447(5) Uiso 0.0205(6) 4 1 d
I2b I 0.15524(12) 0.93588(16) 0.41804(5) Uiso 0.0289(7) 4 1 d
I2c I 0.77605(12) 0.56402(16) 0.41646(5) Uiso 0.0305(7) 4 1 d
I2d I 1.14234(11) 1.30493(15) 0.91504(5) Uiso 0.0194(6) 4 1 d
I3a I 1.26949(11) 0.63099(13) 0.84040(5) Uiso 0.0197(6) 4 1 d
I3b I 0.07352(11) 0.39351(15) 0.34334(5) Uiso 0.0263(6) 4 1 d
I3c I 0.78851(10) 1.10279(14) 0.34259(5) Uiso 0.0169(6) 4 1 d
I3d I 0.56152(13) 1.34884(15) 0.84041(5) Uiso 0.0343(7) 4 1 d
I4a I 1.31604(13) 0.35234(16) 0.93325(6) Uiso 0.0312(7) 4 1 d
I4b I -0.16827(12) 0.39916(16) 0.43809(5) Uiso 0.0293(7) 4 1 d
I4c I 1.11671(13) 1.10129(15) 0.43177(5) Uiso 0.0316(7) 4 1 d
I4d I 0.61534(12) 1.63770(15) 0.93315(5) Uiso 0.0267(7) 4 1 d
I5a I 1.23317(12) 0.31180(16) 0.85639(5) Uiso 0.0281(7) 4 1 d
I5b I -0.24600(12) 0.44148(15) 0.36080(5) Uiso 0.0271(7) 4 1 d
I5c I 1.12268(12) 1.05560(15) 0.35899(5) Uiso 0.0286(7) 4 1 d
I5d I 0.62018(10) 1.67816(14) 0.85649(4) Uiso 0.0143(5) 4 1 d
I6a I 1.10996(11) 0.67911(14) 0.85934(5) Uiso 0.0215(6) 4 1 d
I6b I 0.13009(10) 0.55938(14) 0.35891(5) Uiso 0.0155(6) 4 1 d
I6c I 0.75209(10) 0.93383(14) 0.36065(5) Uiso 0.0156(6) 4 1 d
I6d I 0.73750(11) 1.30044(13) 0.85785(5) Uiso 0.0172(6) 4 1 d
I7a I 0.77849(12) 0.65287(15) 0.83641(5) Uiso 0.0282(7) 4 1 d
I7b I 0.08616(11) 0.88854(15) 0.34252(5) Uiso 0.0272(7) 4 1 d
I7d I 1.05643(12) 1.33649(15) 0.83910(5) Uiso 0.0247(7) 4 1 d
I7c I 0.77195(13) 0.60975(17) 0.34066(6) Uiso 0.0370(8) 4 1 d
I8a I 1.10691(13) 0.63866(15) 0.93722(6) Uiso 0.0355(8) 4 1 d
I8b I 0.12544(13) 0.60936(16) 0.43319(6) Uiso 0.0385(8) 4 1 d
I8c I 0.83313(11) 0.89039(15) 0.43679(5) Uiso 0.0265(7) 4 1 d
I8d I 0.82334(13) 1.34351(15) 0.93352(5) Uiso 0.0297(7) 4 1 d
I9a I 1.26053(11) 0.67510(14) 0.91382(5) Uiso 0.0241(6) 4 1 d
I9b I 0.15810(11) 0.44080(15) 0.41558(5) Uiso 0.0237(6) 4 1 d
I9c I 0.78253(11) 1.05767(14) 0.41353(5) Uiso 0.0239(6) 4 1 d
I9d I 0.64641(12) 1.30292(15) 0.91412(5) Uiso 0.0278(7) 4 1 d
I10b I 0.12257(14) 0.66765(16) 0.29944(6) Uiso 0.0451(8) 4 1 d
I10d I 0.81316(15) 1.27345(17) 0.79731(7) Uiso 0.0484(9) 4 1 d
I11a I 1.14450(13) 0.72758(14) 0.79446(5) Uiso 0.0377(7) 4 1 d
I11c I 0.67055(13) 0.99764(14) 0.29487(5) Uiso 0.0354(7) 4 1 d
I12b I 0.00094(13) 0.51376(16) 0.29157(6) Uiso 0.0403(8) 4 1 d
I12d I 0.65891(12) 1.39326(15) 0.78921(6) Uiso 0.0355(7) 4 1 d
Cu1a Cu 0.7420(2) 0.7883(2) 0.90708(9) Uiso 0.0240(13) 4 1 d
Cu1b Cu 0.2539(2) 0.9578(3) 0.41353(10) Uiso 0.0374(15) 4 1 d
Cu1c Cu 0.6676(3) 0.5400(3) 0.41196(12) Uiso 0.0468(17) 4 1 d
Cu1d Cu 1.1620(3) 1.2023(3) 0.90695(12) Uiso 0.0449(17) 4 1 d
Cu2a Cu 0.7248(2) 0.6936(3) 0.87034(11) Uiso 0.0383(15) 4 1 d
Cu2b Cu 0.1536(2) 0.9545(2) 0.37280(10) Uiso 0.0362(14) 4 1 d
Cu2c Cu 0.7474(3) 0.5435(3) 0.36965(13) Uiso 0.062(2) 4 1 d
Cu2d Cu 1.14321(18) 1.2898(2) 0.87174(8) Uiso 0.0159(10) 4 1 d
Cu3a Cu 1.1340(2) 0.7832(2) 0.86699(10) Uiso 0.0299(13) 4 1 d
Cu3b Cu 0.2399(2) 0.5375(2) 0.36590(9) Uiso 0.0216(12) 4 1 d
Cu3c Cu 0.6550(2) 0.9517(3) 0.36803(10) Uiso 0.0359(14) 4 1 d
Cu3d Cu 0.71751(18) 1.1936(2) 0.86761(8) Uiso 0.0129(10) 4 1 d
Cu4a Cu 0.71560(19) 0.7322(2) 0.82683(9) Uiso 0.0200(12) 4 1 d
Cu4b Cu 0.1566(3) 0.9527(3) 0.32936(14) Uiso 0.063(2) 4 1 d
Cu4c Cu 0.6884(3) 0.5470(3) 0.32708(11) Uiso 0.0462(17) 4 1 d
Cu4d Cu 1.1107(2) 1.2603(2) 0.82667(10) Uiso 0.0264(13) 4 1 d
Cu5a Cu 1.1524(3) 0.6942(3) 0.90704(13) Uiso 0.059(2) 4 1 d
Cu5b Cu 0.1762(3) 0.5435(3) 0.41516(11) Uiso 0.0492(17) 4 1 d
Cu5c Cu 0.7630(2) 0.9476(2) 0.40804(9) Uiso 0.0216(11) 4 1 d
Cu5d Cu 0.7474(2) 1.2798(2) 0.91092(10) Uiso 0.0301(13) 4 1 d
Cu6b Cu 0.08924(19) 0.5685(2) 0.29762(9) Uiso 0.0266(12) 4 1 d
Cu6d Cu 0.7134(3) 1.3062(3) 0.79438(12) Uiso 0.0564(17) 4 1 d
Cu7b Cu 0.0930(3) 0.4821(3) 0.32283(14) Uiso 0.063(2) 4 1 d
Cu7d Cu 0.6410(2) 1.3182(2) 0.82157(10) Uiso 0.0315(14) 4 1 d
Cu8b Cu 0.1853(2) 0.5889(2) 0.32320(10) Uiso 0.0299(13) 4 1 d
Cu8d Cu 0.7485(2) 1.2274(2) 0.82436(10) Uiso 0.0343(14) 4 1 d
N1 N 0.7046(6) 0.4953(7) 0.8954(3) Uiso 0.0257(17) 4 1 d
C1_11 C 0.7527(6) 0.5357(6) 0.9020(7) Uiso 0.0259(11) 4 1 d
C1_12 C 0.8103(6) 0.5094(8) 0.9068(6) Uiso 0.0313(13) 4 1 d
C1_13 C 0.8578(7) 0.5479(9) 0.9181(7) Uiso 0.0394(14) 4 1 d
C1_14 C 0.9120(8) 0.5190(13) 0.9301(7) Uiso 0.0401(15) 4 1 d
C1_21 C 0.7263(14) 0.4452(7) 0.8844(4) Uiso 0.0259(11) 4 1 d
C1_22 C 0.7382(12) 0.4546(11) 0.8588(4) Uiso 0.0313(13) 4 1 d
C1_23 C 0.7127(15) 0.5068(8) 0.8463(4) Uiso 0.0394(14) 4 1 d
C1_24 C 0.6918(16) 0.5018(14) 0.8184(4) Uiso 0.0401(15) 4 1 d
C1_31 C 0.6556(6) 0.5347(6) 0.8895(7) Uiso 0.0259(11) 4 1 d
C1_32 C 0.5987(6) 0.5071(9) 0.8832(6) Uiso 0.0313(13) 4 1 d
C1_33 C 0.5515(8) 0.5440(9) 0.8701(7) Uiso 0.0394(14) 4 1 d
C1_34 C 0.4994(9) 0.5136(13) 0.8568(7) Uiso 0.0401(15) 4 1 d
C1_41 C 0.7061(13) 0.4423(6) 0.9099(3) Uiso 0.0259(11) 4 1 d
C1_42 C 0.7190(8) 0.4498(11) 0.9379(3) Uiso 0.0313(13) 4 1 d
C1_43 C 0.6704(12) 0.4362(13) 0.9498(5) Uiso 0.0394(14) 4 1 d
C1_44 C 0.6689(15) 0.4700(15) 0.9727(6) Uiso 0.0401(15) 4 1 d
N2 N 0.1798(6) 0.4897(8) 0.8884(3) Uiso 0.0257(17) 4 1 d
C2_11 C 0.1581(14) 0.5276(7) 0.8667(3) Uiso 0.0259(11) 4 1 d
C2_12 C 0.1533(12) 0.5011(12) 0.8414(3) Uiso 0.0313(13) 4 1 d
C2_13 C 0.1111(11) 0.5284(14) 0.8206(3) Uiso 0.0394(14) 4 1 d
C2_14 C 0.0582(11) 0.5474(15) 0.8282(6) Uiso 0.0401(15) 4 1 d
C2_21 C 0.2275(9) 0.4529(6) 0.8850(7) Uiso 0.0259(11) 4 1 d
C2_22 C 0.2792(8) 0.4836(8) 0.8817(7) Uiso 0.0313(13) 4 1 d
C2_23 C 0.3203(10) 0.4488(10) 0.8714(7) Uiso 0.0394(14) 4 1 d
C2_24 C 0.3741(9) 0.4782(13) 0.8700(7) Uiso 0.0401(15) 4 1 d
C2_31 C 0.1316(10) 0.4607(11) 0.8963(4) Uiso 0.0259(11) 4 1 d
C2_32 C 0.1252(10) 0.4757(12) 0.9222(4) Uiso 0.0313(13) 4 1 d
C2_33 C 0.0756(9) 0.4486(13) 0.9297(4) Uiso 0.0394(14) 4 1 d
C2_34 C 0.0201(9) 0.4578(15) 0.9114(7) Uiso 0.0401(15) 4 1 d
C2_41 C 0.1929(13) 0.5258(8) 0.9113(4) Uiso 0.0259(11) 4 1 d
C2_42 C 0.2293(12) 0.4987(8) 0.9339(3) Uiso 0.0313(13) 4 1 d
C2_43 C 0.2509(10) 0.5375(12) 0.9554(4) Uiso 0.0394(14) 4 1 d
C2_44 C 0.3144(10) 0.5417(16) 0.9627(7) Uiso 0.0401(15) 4 1 d
N3 N 0.9604(7) 0.5059(7) 0.3998(3) Uiso 0.0257(17) 4 1 d
C3_11 C 0.9772(8) 0.5212(11) 0.3758(4) Uiso 0.0259(11) 4 1 d
C3_12 C 0.9332(9) 0.5539(12) 0.3580(4) Uiso 0.0313(13) 4 1 d
C3_13 C 0.9560(19) 0.6046(17) 0.3477(10) Uiso 0.0394(14) 4 0.5 d
C3_14 C 0.921(3) 0.624(2) 0.3231(9) Uiso 0.0401(15) 4 0.5 d
C3_12b C 1.0399(9) 0.5277(13) 0.3784(7) Uiso 0.0313(13) 4 0.5 d
C3_13b C 1.0734(11) 0.476(2) 0.3872(13) Uiso 0.0394(14) 4 0.5 d
C3_14b C 1.1311(16) 0.475(3) 0.3814(15) Uiso 0.0401(15) 4 0.5 d
C3_21 C 0.9236(9) 0.5463(9) 0.4098(3) Uiso 0.0259(11) 4 1 d
C3_22 C 0.8680(7) 0.5580(8) 0.3919(6) Uiso 0.0313(13) 4 1 d
C3_23 C 0.8506(11) 0.6176(9) 0.3911(6) Uiso 0.0394(14) 4 1 d
C3_24 C 0.8935(13) 0.6549(8) 0.4072(7) Uiso 0.0401(15) 4 1 d
C3_31 C 0.9209(8) 0.4596(10) 0.3894(6) Uiso 0.0259(11) 4 1 d
C3_32 C 0.9463(10) 0.4173(9) 0.3751(6) Uiso 0.0313(13) 4 1 d
C3_33 C 0.9088(9) 0.3682(10) 0.3668(7) Uiso 0.0394(14) 4 1 d
C3_34 C 0.9398(13) 0.3184(9) 0.3604(7) Uiso 0.0401(15) 4 1 d
C3_41 C 1.0050(9) 0.4710(12) 0.4163(3) Uiso 0.0259(11) 4 1 d
C3_42 C 0.9944(8) 0.4604(14) 0.4420(4) Uiso 0.0313(13) 4 1 d
C3_43 C 1.0463(9) 0.4433(15) 0.4611(4) Uiso 0.0394(14) 4 1 d
C3_44 C 1.0340(13) 0.4085(15) 0.4820(5) Uiso 0.0401(15) 4 1 d
N4 N 0.2219(6) 0.7464(8) 0.3945(3) Uiso 0.0257(17) 4 1 d
C4_11 C 0.2726(8) 0.7090(8) 0.4000(5) Uiso 0.0259(11) 4 1 d
C4_12 C 0.3228(7) 0.7327(8) 0.4181(6) Uiso 0.0313(13) 4 1 d
C4_13 C 0.3631(7) 0.6900(11) 0.4318(5) Uiso 0.0394(14) 4 1 d
C4_14 C 0.4242(7) 0.7014(14) 0.4321(7) Uiso 0.0401(15) 4 1 d
C4_21 C 0.2111(14) 0.7850(6) 0.4145(4) Uiso 0.0259(11) 4 1 d
C4_22 C 0.2119(13) 0.7575(11) 0.4392(3) Uiso 0.0313(13) 4 1 d
C4_23 C 0.1741(11) 0.7845(15) 0.4541(4) Uiso 0.0394(14) 4 1 d
C4_24 C 0.1948(15) 0.7791(16) 0.4820(3) Uiso 0.0401(15) 4 1 d
C4_31 C 0.1687(7) 0.7130(7) 0.3866(6) Uiso 0.0259(11) 4 1 d
C4_32 C 0.1182(7) 0.7459(7) 0.3735(7) Uiso 0.0313(13) 4 1 d
C4_33 C 0.0663(8) 0.7117(10) 0.3636(7) Uiso 0.0394(14) 4 1 d
C4_34 C 0.0178(8) 0.7437(13) 0.3480(7) Uiso 0.0401(15) 4 1 d
C4_41 C 0.2384(14) 0.7823(8) 0.3748(3) Uiso 0.0259(11) 4 1 d
C4_42 C 0.2331(13) 0.7544(10) 0.3498(3) Uiso 0.0313(13) 4 1 d
C4_43 C 0.2535(15) 0.7887(10) 0.3307(4) Uiso 0.0394(14) 4 1 d
C4_44 C 0.2902(15) 0.7579(15) 0.3165(6) Uiso 0.0401(15) 4 1 d
N5 N 0.2521(6) 0.2457(6) 0.0015(3) Uiso 0.0257(17) 4 1 d
C5_11 C 0.3078(7) 0.2564(15) 0.0193(3) Uiso 0.0259(11) 4 1 d
C5_12 C 0.3548(7) 0.2720(15) 0.0067(3) Uiso 0.0313(13) 4 1 d
C5_13 C 0.4087(8) 0.2886(16) 0.0246(4) Uiso 0.0394(14) 4 1 d
C5_14 C 0.4528(9) 0.3120(17) 0.0120(6) Uiso 0.0401(15) 4 1 d
C5_21 C 0.2631(14) 0.2015(8) -0.0162(3) Uiso 0.0259(11) 4 1 d
C5_22 C 0.2797(15) 0.1468(7) -0.0037(4) Uiso 0.0313(13) 4 1 d
C5_23 C 0.3016(16) 0.1060(9) -0.0200(4) Uiso 0.0394(14) 4 1 d
C5_24 C 0.3287(16) 0.0558(10) -0.0062(6) Uiso 0.0401(15) 4 1 d
C5_31 C 0.2117(12) 0.2812(9) -0.0168(3) Uiso 0.0259(11) 4 1 d
C5_32 C 0.1885(13) 0.3292(9) -0.0048(4) Uiso 0.0313(13) 4 1 d
C5_33 C 0.1690(16) 0.3765(9) -0.0224(4) Uiso 0.0394(14) 4 1 d
C5_34 C 0.1541(17) 0.4276(8) -0.0097(6) Uiso 0.0401(15) 4 1 d
C5_41 C 0.2130(8) 0.2254(15) 0.0173(3) Uiso 0.0259(11) 4 1 d
C5_42 C 0.1566(7) 0.2059(13) 0.0025(4) Uiso 0.0313(13) 4 1 d
C5_43 C 0.1134(8) 0.1966(16) 0.0180(4) Uiso 0.0394(14) 4 1 d
C5_44 C 0.0532(7) 0.2043(17) 0.0038(6) Uiso 0.0401(15) 4 1 d
N6 N 0.0595(7) 0.2345(6) 0.1074(3) Uiso 0.0257(17) 4 1 d
C6_11 C 0.0923(11) 0.1926(7) 0.0962(6) Uiso 0.0259(11) 4 1 d
C6_12 C 0.0742(12) 0.1340(6) 0.0988(5) Uiso 0.0313(13) 4 1 d
C6_13 C 0.1023(9) 0.0926(8) 0.0851(6) Uiso 0.0394(14) 4 1 d
C6_14 C 0.0617(14) 0.0568(13) 0.0671(6) Uiso 0.0401(15) 4 1 d
C6_21 C 0.0297(7) 0.2134(13) 0.1270(4) Uiso 0.0259(11) 4 1 d
C6_22 C 0.0661(9) 0.1778(13) 0.1467(4) Uiso 0.0313(13) 4 1 d
C6_23 C 0.0381(10) 0.1611(16) 0.1675(5) Uiso 0.0394(14) 4 1 d
C6_24 C 0.0775(13) 0.1345(15) 0.1895(4) Uiso 0.0401(15) 4 1 d
C6_31 C 0.0999(6) 0.2775(9) 0.1208(7) Uiso 0.0259(11) 4 1 d
C6_32 C 0.0715(9) 0.3288(9) 0.1274(6) Uiso 0.0313(13) 4 1 d
C6_33 C 0.1120(12) 0.3728(9) 0.1397(5) Uiso 0.0394(14) 4 1 d
C6_34 C 0.1058(16) 0.3881(15) 0.1657(5) Uiso 0.0401(15) 4 1 d
C6_41 C 0.0093(7) 0.2608(13) 0.0902(4) Uiso 0.0259(11) 4 1 d
C6_42 C 0.0222(7) 0.2849(14) 0.0668(4) Uiso 0.0313(13) 4 1 d
C6_43 C -0.0277(10) 0.3122(15) 0.0498(4) Uiso 0.0394(14) 4 1 d
C6_44 C -0.0169(13) 0.3299(16) 0.0249(4) Uiso 0.0401(15) 4 1 d
N7 N 0.0374(6) 0.3595(6) 0.2462(3) Uiso 0.0257(17) 4 1 d
C7_11 C -0.0163(7) 0.3831(13) 0.2512(3) Uiso 0.0259(11) 4 1 d
C7_12 C -0.0658(7) 0.3808(15) 0.2291(3) Uiso 0.0313(13) 4 1 d
C7_13 C -0.1215(7) 0.3953(17) 0.2352(4) Uiso 0.0394(14) 4 1 d
C7_14 C -0.1679(8) 0.4072(18) 0.2126(6) Uiso 0.0401(15) 4 1 d
C7_21 C 0.0509(13) 0.3929(8) 0.2251(3) Uiso 0.0259(11) 4 1 d
C7_22 C 0.0677(13) 0.4515(6) 0.2321(5) Uiso 0.0313(13) 4 1 d
C7_23 C 0.1059(12) 0.4766(8) 0.2168(6) Uiso 0.0394(14) 4 1 d
C7_24 C 0.1054(14) 0.5386(8) 0.2165(7) Uiso 0.0401(15) 4 1 d
C7_31 C 0.0809(9) 0.3698(11) 0.2700(4) Uiso 0.0259(11) 4 1 d
C7_32 C 0.1348(7) 0.3377(14) 0.2719(4) Uiso 0.0313(13) 4 1 d
C7_33 C 0.1673(8) 0.3282(16) 0.2984(4) Uiso 0.0394(14) 4 1 d
C7_34 C 0.2304(8) 0.3276(17) 0.3013(6) Uiso 0.0401(15) 4 1 d
C7_41 C 0.0288(14) 0.3063(7) 0.2316(3) Uiso 0.0259(11) 4 1 d
C7_42 C 0.0167(15) 0.2576(6) 0.2466(4) Uiso 0.0313(13) 4 1 d
C7_43 C 0.0234(15) 0.2027(6) 0.2348(6) Uiso 0.0394(14) 4 1 d
C7_44 C -0.0058(15) 0.1558(6) 0.2448(7) Uiso 0.0401(15) 4 1 d
N8 N 0.4783(6) 0.3313(6) 0.7403(3) Uiso 0.0257(17) 4 1 d
C8_11 C 0.4152(6) 0.3244(12) 0.7321(5) Uiso 0.0259(11) 4 1 d
C8_12 C 0.3821(7) 0.3583(13) 0.7469(5) Uiso 0.0313(13) 4 1 d
C8_13 C 0.3190(6) 0.3542(10) 0.7376(7) Uiso 0.0394(14) 4 1 d
C8_14 C 0.2916(11) 0.4066(12) 0.7262(7) Uiso 0.0401(15) 4 1 d
C8_21 C 0.5177(6) 0.3016(11) 0.7271(5) Uiso 0.0259(11) 4 1 d
C8_22 C 0.5786(6) 0.3185(11) 0.7357(5) Uiso 0.0313(13) 4 1 d
C8_23 C 0.6194(8) 0.2813(9) 0.7264(6) Uiso 0.0394(14) 4 1 d
C8_24 C 0.6622(11) 0.3116(14) 0.7154(6) Uiso 0.0401(15) 4 1 d
C8_31 C 0.4958(14) 0.3902(8) 0.7463(3) Uiso 0.0259(11) 4 1 d
C8_32 C 0.5067(15) 0.4221(7) 0.7243(4) Uiso 0.0313(13) 4 1 d
C8_33 C 0.5207(16) 0.4819(8) 0.7299(5) Uiso 0.0394(14) 4 1 d
C8_34 C 0.5107(19) 0.5181(9) 0.7070(6) Uiso 0.0401(15) 4 1 d
C8_41 C 0.4783(14) 0.3163(7) 0.7670(3) Uiso 0.0259(11) 4 1 d
C8_42 C 0.4549(11) 0.2599(10) 0.7701(4) Uiso 0.0313(13) 4 1 d
C8_43 C 0.4838(10) 0.2308(12) 0.7937(6) Uiso 0.0394(14) 4 1 d
C8_44 C 0.4446(14) 0.1969(14) 0.8055(5) Uiso 0.0401(15) 4 1 d
N9 N 0.9279(7) 1.0099(7) 0.4142(3) Uiso 0.0257(17) 4 1 d
C9_11 C 0.9461(7) 0.9885(14) 0.3915(3) Uiso 0.0259(11) 4 1 d
C9_12 C 0.8979(9) 0.9749(15) 0.3698(3) Uiso 0.0313(13) 4 1 d
C9_13 C 0.9123(12) 0.9800(15) 0.3445(3) Uiso 0.0394(14) 4 1 d
C9_14 C 0.8715(14) 0.9509(16) 0.3238(3) Uiso 0.0401(15) 4 1 d
C9_21 C 0.8989(9) 1.0601(9) 0.4216(4) Uiso 0.0259(11) 4 1 d
C9_22 C 0.9233(12) 1.0800(8) 0.4478(3) Uiso 0.0313(13) 4 1 d
C9_23 C 0.9512(14) 1.0355(9) 0.4655(4) Uiso 0.0394(14) 4 1 d
C9_24 C 1.0018(12) 1.0549(14) 0.4847(6) Uiso 0.0401(15) 4 1 d
C9_31 C 0.8886(10) 0.9615(8) 0.4129(5) Uiso 0.0259(11) 4 1 d
C9_32 C 0.8924(9) 0.9207(7) 0.3927(5) Uiso 0.0313(13) 4 1 d
C9_33 C 0.9485(9) 0.8918(10) 0.3965(6) Uiso 0.0394(14) 4 1 d
C9_34 C 0.9440(14) 0.8304(9) 0.3926(8) Uiso 0.0401(15) 4 1 d
C9_41 C 0.9727(9) 0.9853(9) 0.4348(4) Uiso 0.0259(11) 4 1 d
C9_42 C 1.0283(11) 1.0156(19) 0.4396(10) Uiso 0.0313(13) 4 0.5 d
C9_43 C 1.0736(13) 0.990(2) 0.4597(11) Uiso 0.0394(14) 4 0.5 d
C9_44 C 1.1286(13) 1.021(3) 0.4650(12) Uiso 0.0401(15) 4 0.5 d
C9_42b C 0.9850(15) 0.9256(11) 0.4308(7) Uiso 0.0313(13) 4 0.5 d
C9_43b C 0.954(2) 0.8861(10) 0.4441(14) Uiso 0.0394(14) 4 0.5 d
C9_44b C 0.983(3) 0.8314(14) 0.4502(14) Uiso 0.0401(15) 4 0.5 d
N10 N 0.18640(19) 0.0783(5) 0.75529(20) Uiso 0.0257(17) 4 1 d
C10_11 C 0.1721(9) 0.0604(11) 0.7795(3) Uiso 0.0259(11) 4 1 d
C10_12 C 0.1230(10) 0.0908(9) 0.7857(5) Uiso 0.0313(13) 4 1 d
C10_13 C 0.0689(8) 0.0582(14) 0.7810(4) Uiso 0.0394(14) 4 1 d
C10_14 C 0.0494(13) 0.0433(15) 0.8044(6) Uiso 0.0401(15) 4 1 d
C10_22 C 0.1422(4) 0.1428(9) 0.7202(4) Uiso 0.0313(13) 4 1 d
C10_23 C 0.0888(5) 0.1622(7) 0.7027(4) Uiso 0.0394(14) 4 1 d
C10_24 C 0.0828(13) 0.2239(8) 0.7011(6) Uiso 0.0401(15) 4 1 d
C10_31 C 0.2203(12) 0.0326(9) 0.7471(3) Uiso 0.0259(11) 4 1 d
C10_32 C 0.2339(11) -0.0140(7) 0.7656(5) Uiso 0.0313(13) 4 1 d
C10_33 C 0.2870(8) -0.0450(8) 0.7644(6) Uiso 0.0394(14) 4 1 d
C10_34 C 0.2764(14) -0.1002(10) 0.7517(7) Uiso 0.0401(15) 4 1 d
C10_41 C 0.2240(8) 0.1283(7) 0.7596(6) Uiso 0.0259(11) 4 1 d
C10_42 C 0.2752(8) 0.1239(6) 0.7484(5) Uiso 0.0313(13) 4 1 d
C10_43 C 0.3204(8) 0.1657(12) 0.75827(17) Uiso 0.0394(14) 4 1 d
N11 N 0.7250(6) 0.7375(8) 0.4455(3) Uiso 0.0257(17) 4 1 d
C11_11 C 0.7396(11) 0.7170(9) 0.4217(4) Uiso 0.0259(11) 4 1 d
C11_12 C 0.7093(9) 0.7467(13) 0.3985(3) Uiso 0.0313(13) 4 1 d
C11_13 C 0.7469(13) 0.7833(9) 0.3870(6) Uiso 0.0394(14) 4 1 d
C11_14 C 0.7939(13) 0.7531(15) 0.3788(7) Uiso 0.0401(15) 4 1 d
C11_21 C 0.6640(7) 0.7390(12) 0.4473(3) Uiso 0.0259(11) 4 1 d
C11_22 C 0.6230(7) 0.7469(9) 0.4226(5) Uiso 0.0313(13) 4 1 d
C11_23 C 0.6061(10) 0.8059(10) 0.4168(6) Uiso 0.0394(14) 4 1 d
C11_24 C 0.6459(15) 0.8374(12) 0.4044(7) Uiso 0.0401(15) 4 1 d
C11_31 C 0.7767(6) 0.7080(10) 0.4599(3) Uiso 0.0259(11) 4 1 d
C11_32 C 0.7643(11) 0.6539(6) 0.47093(6) Uiso 0.0313(13) 4 1 d
C11_34 C 0.8301(12) 0.6913(12) 0.5097(3) Uiso 0.0401(15) 4 1 d
C11_41 C 0.7639(7) 0.7718(10) 0.4338(4) Uiso 0.0259(11) 4 1 d
C11_42 C 0.8255(6) 0.7654(9) 0.4461(6) Uiso 0.0313(13) 4 1 d
C11_43 C 0.8428(11) 0.7071(9) 0.4533(5) Uiso 0.0394(14) 4 1 d
C11_44 C 0.8845(15) 0.7019(13) 0.4780(5) Uiso 0.0401(15) 4 1 d
N12 N 0.8294(6) 0.4484(2) 0.3070(3) Uiso 0.0257(17) 4 1 d
C12_12 C 0.8599(2) 0.5477(3) 0.3143(3) Uiso 0.0313(13) 4 1 d
C12_14 C 0.9662(4) 0.556(2) 0.3270(10) Uiso 0.0401(15) 4 0.5 d
C12_21 C 0.7940(10) 0.4001(6) 0.3115(5) Uiso 0.0259(11) 4 1 d
C12_22 C 0.8063(10) 0.3476(4) 0.2990(6) Uiso 0.0313(13) 4 1 d
C12_23 C 0.8566(13) 0.3512(6) 0.2872(6) Uiso 0.0394(14) 4 1 d
C12_24 C 0.8733(13) 0.2970(7) 0.2775(7) Uiso 0.0401(15) 4 1 d
C12_31 C 0.8172(14) 0.4514(5) 0.2788(3) Uiso 0.0259(11) 4 1 d
C12_32 C 0.8279(13) 0.5072(8) 0.2688(3) Uiso 0.0313(13) 4 1 d
C12_33 C 0.8042(15) 0.5139(10) 0.2411(3) Uiso 0.0394(14) 4 1 d
C12_34 C 0.8158(16) 0.5694(11) 0.2310(4) Uiso 0.0401(15) 4 1 d
C12_41 C 0.8867(8) 0.4279(14) 0.3205(3) Uiso 0.0259(11) 4 1 d
C12_42 C 0.9216(6) 0.4043(12) 0.3034(4) Uiso 0.0313(13) 4 1 d
C12_43 C 0.9799(6) 0.3865(11) 0.3167(5) Uiso 0.0394(14) 4 1 d
C12_44 C 1.0268(8) 0.4183(15) 0.3093(7) Uiso 0.0401(15) 4 1 d
N13 N 0.5550(8) 0.2480(6) 0.1028(3) Uiso 0.0257(17) 4 1 d
C13_11 C 0.5810(8) 0.2339(12) 0.0811(4) Uiso 0.0259(11) 4 1 d
C13_12 C 0.5414(8) 0.2050(13) 0.0599(4) Uiso 0.0313(13) 4 1 d
C13_13 C 0.5699(12) 0.1634(12) 0.0464(5) Uiso 0.0394(14) 4 1 d
C13_14 C 0.5370(14) 0.1498(14) 0.0204(4) Uiso 0.0401(15) 4 1 d
C13_21 C 0.5375(12) 0.2115(7) 0.1220(5) Uiso 0.0259(11) 4 1 d
C13_22 C 0.5681(8) 0.1571(8) 0.1259(6) Uiso 0.0313(13) 4 1 d
C13_23 C 0.5301(10) 0.1083(8) 0.1263(6) Uiso 0.0394(14) 4 1 d
C13_24 C 0.5582(14) 0.0611(9) 0.1421(7) Uiso 0.0401(15) 4 1 d
C13_31 C 0.5102(7) 0.2908(8) 0.0939(6) Uiso 0.0259(11) 4 1 d
C13_32 C 0.5295(10) 0.3382(9) 0.0801(6) Uiso 0.0313(13) 4 1 d
C13_33 C 0.4899(11) 0.3867(9) 0.0764(7) Uiso 0.0394(14) 4 1 d
C13_34 C 0.5092(14) 0.4342(8) 0.0626(7) Uiso 0.0401(15) 4 1 d
C13_41 C 0.6048(6) 0.2655(13) 0.1230(4) Uiso 0.0259(11) 4 1 d
C13_42 C 0.5892(9) 0.2848(13) 0.1467(3) Uiso 0.0313(13) 4 1 d
C13_43 C 0.6322(10) 0.3224(10) 0.1625(5) Uiso 0.0394(14) 4 1 d
C13_44 C 0.6915(9) 0.2999(15) 0.1680(7) Uiso 0.0401(15) 4 1 d
N14 N 0.2287(7) 0.9915(6) 0.4988(4) Uiso 0.0257(17) 4 1 d
C14_11 C 0.2764(9) 1.0012(6) 0.4858(6) Uiso 0.0259(11) 4 1 d
C14_12 C 0.2800(8) 1.0596(8) 0.4769(5) Uiso 0.0313(13) 4 1 d
C14_13 C 0.3375(9) 1.0754(11) 0.4731(5) Uiso 0.0394(14) 4 1 d
C14_14 C 0.3856(9) 1.0571(16) 0.4939(6) Uiso 0.0401(15) 4 1 d
C14_21 C 0.2341(11) 0.9397(8) 0.5143(4) Uiso 0.0259(11) 4 1 d
C14_22 C 0.2597(10) 0.8920(7) 0.5033(4) Uiso 0.0313(13) 4 1 d
C14_23 C 0.3144(11) 0.8715(12) 0.5194(5) Uiso 0.0394(14) 4 1 d
C14_24 C 0.3370(12) 0.8203(12) 0.5097(7) Uiso 0.0401(15) 4 1 d
C14_31 C 0.1707(8) 0.9835(15) 0.4824(4) Uiso 0.0259(11) 4 1 d
C14_32 C 0.1250(9) 0.975(3) 0.4968(6) Uiso 0.0313(13) 4 0.5 d
C14_33 C 0.0697(11) 0.956(3) 0.4810(7) Uiso 0.0394(14) 4 0.5 d
C14_34 C 0.0322(19) 0.927(3) 0.4956(12) Uiso 0.0401(15) 4 0.5 d
C14_41 C 0.2391(9) 1.0444(8) 0.5134(5) Uiso 0.0259(11) 4 1 d
C14_42 C 0.1957(12) 1.0884(8) 0.5043(4) Uiso 0.0313(13) 4 1 d
C14_43 C 0.1945(14) 1.1335(10) 0.5230(4) Uiso 0.0394(14) 4 1 d
C14_44 C 0.1564(15) 1.1810(9) 0.5128(6) Uiso 0.0401(15) 4 1 d

loop_
_atom_type_symbol
_atom_type_scat_dispersion_real
_atom_type_scat_dispersion_imag
_atom_type_scat_source
C 0.003 0.002 'International Tables Vol C tables 4.2.6.8 and 6.1.1.1'
Cu 0.320 1.265 'International Tables Vol C tables 4.2.6.8 and 6.1.1.1'
I -0.474 1.812 'International Tables Vol C tables 4.2.6.8 and 6.1.1.1'
N 0.006 0.003 'International Tables Vol C tables 4.2.6.8 and 6.1.1.1'

loop_
_geom_angle_atom_site_label_1
_geom_angle_atom_site_label_2
_geom_angle_atom_site_label_3
_geom_angle_site_symmetry_1
_geom_angle_site_symmetry_3
_geom_angle
_geom_angle_publ_flag
Cu4a I1a Cu4d . 3_445 63.44(17) no
Cu4b I1b Cu4c . 3_455 59.0(3) no
Cu1a I2a Cu1d . 3_445 66.6(2) no
Cu1a I2a Cu2a . . 73.7(2) no
Cu1d I2a Cu2a 3_445 . 67.2(2) no
Cu1b I2b Cu1c . 3_455 68.8(2) no
Cu1b I2b Cu2b . . 70.9(2) no
Cu1c I2b Cu2b 3_455 . 70.9(2) no
Cu1b I2c Cu1c 3_545 . 66.0(2) no
Cu1b I2c Cu2c 3_545 . 75.0(2) no
Cu1c I2c Cu2c . . 79.6(2) no
Cu1a I2d Cu1d 3_555 . 66.8(2) no
Cu1a I2d Cu2d 3_555 . 66.19(16) no
Cu1d I2d Cu2d . . 69.1(2) no
Cu3d I3a Cu8d 3_545 3_545 64.86(19) no
Cu3c I3b Cu7b 3_445 . 64.2(2) no
Cu3b I3c Cu8b 3_555 3_555 65.83(17) no
Cu3a I3d Cu7d 3_455 . 63.5(2) no
Cu2d I5a Cu4a 1_545 3_545 90.91(19) no
Cu2c I5b Cu4b 1_455 3_445 86.4(3) no
Cu2b I5c Cu4c 1_655 3_555 86.6(2) no
Cu2a I5d Cu4d 1_565 3_455 91.0(2) no
Cu3a I6a Cu3d . 3_545 69.90(18) no
Cu3a I6a Cu5a . . 71.3(2) no
Cu3d I6a Cu5a 3_545 . 69.2(2) no
Cu3b I6c Cu3c 3_555 . 71.1(2) no
Cu3b I6c Cu5c 3_555 . 75.36(18) no
Cu3c I6c Cu5c . . 72.91(18) no
Cu2b I7b Cu4b . . 55.6(2) no
Cu2c I7c Cu4c . . 59.5(2) no
Cu3d I9a Cu5a 3_545 . 69.5(2) no
Cu3d I9a Cu5d 3_545 3_545 75.28(17) no
Cu5a I9a Cu5d . 3_545 73.0(2) no
Cu3c I9b Cu5b 3_445 . 81.8(2) no
Cu3c I9b Cu5c 3_445 3_445 69.91(18) no
Cu5b I9b Cu5c . 3_445 76.4(2) no
Cu3b I9c Cu5b 3_555 3_555 80.54(19) no
Cu3a I9d Cu5a 3_455 3_455 70.7(2) no
Cu3a I9d Cu5d 3_455 . 77.95(19) no
Cu5a I9d Cu5d 3_455 . 72.0(2) no
Cu6b I10b Cu8b . . 57.92(17) no
Cu6d I10d Cu8d . . 59.1(2) no
Cu6d I11a Cu7d 3_545 3_545 58.9(2) no
Cu6b I12b Cu7b . . 58.8(2) no
Cu6d I12d Cu7d . . 59.9(2) no
I2a Cu1a I2d . 3_445 110.2(2) no
I2a Cu1a I4a . 3_455 111.8(2) no
I2d Cu1a I4a 3_445 3_455 112.2(2) no
I2b Cu1b I2c . 3_455 112.8(3) no
I2b Cu1b I4b . 3_555 116.6(3) no
I2c Cu1b I4b 3_455 3_555 113.8(2) no
I2b Cu1c I2c 3_545 . 110.2(3) no
I2b Cu1c I4c 3_545 3_445 118.3(3) no
I2c Cu1c I4c . 3_445 115.5(3) no
I2a Cu1d I2d 3_555 . 110.2(3) no
I2a Cu1d I4d 3_555 3_545 111.8(2) no
I2d Cu1d I4d . 3_545 111.9(3) no
I2a Cu2a I5d . 1_545 119.2(3) no
I2a Cu2a Cu4a . . 153.7(3) no
I5d Cu2a Cu4a 1_545 . 84.2(2) no
I2b Cu2b I5c . 1_455 113.1(2) no
I2b Cu2b I7b . . 112.8(3) no
I2b Cu2b Cu4b . . 168.3(4) no
I5c Cu2b I7b 1_455 . 107.0(2) no
I5c Cu2b Cu4b 1_455 . 78.5(3) no
I7b Cu2b Cu4b . . 60.7(2) no
I2c Cu2c I5b . 1_655 111.6(3) no
I2c Cu2c I7c . . 118.4(3) no
I2c Cu2c Cu4c . . 156.9(4) no
I5b Cu2c I7c 1_655 . 119.2(3) no
I5b Cu2c Cu4c 1_655 . 84.3(3) no
I7c Cu2c Cu4c . . 62.1(2) no
I2d Cu2d I5a . 1_565 119.07(19) no
I2d Cu2d Cu4d . . 159.9(3) no
I5a Cu2d Cu4d 1_565 . 81.0(2) no
I3d Cu3a I6a 3_545 . 114.1(2) no
I3d Cu3a I9d 3_545 3_545 111.4(2) no
I6a Cu3a I9d . 3_545 108.3(2) no
I3c Cu3b I6b 3_445 . 111.8(2) no
I3c Cu3b I6c 3_445 3_445 119.3(2) no
I3c Cu3b I9c 3_445 3_445 105.22(19) no
I6b Cu3b I6c . 3_445 108.5(2) no
I6b Cu3b I9c . 3_445 105.5(2) no
I6c Cu3b I9c 3_445 3_445 105.37(19) no
I3b Cu3c I6c 3_555 . 117.5(3) no
I3b Cu3c I9b 3_555 3_555 108.7(2) no
I6c Cu3c I9b . 3_555 108.8(2) no
I3a Cu3d I6a 3_455 3_455 114.54(18) no
I3a Cu3d I9a 3_455 3_455 108.43(18) no
I6a Cu3d I9a 3_455 3_455 109.1(2) no
I1a Cu4a I5a . 3_455 114.7(2) no
I1a Cu4a I7a . . 126.8(2) no
I1a Cu4a Cu2a . . 142.4(3) no
I5a Cu4a I7a 3_455 . 117.56(19) no
I5a Cu4a Cu2a 3_455 . 73.1(2) no
I7a Cu4a Cu2a . . 65.4(2) no
I1b Cu4b I5b . 3_555 117.3(3) no
I1b Cu4b I7b . . 129.1(3) no
I1b Cu4b Cu2b . . 158.1(4) no
I1b Cu4b Cu4c . 3_455 63.1(3) no
I5b Cu4b I7b 3_555 . 108.5(3) no
I5b Cu4b Cu2b 3_555 . 64.6(2) no
I5b Cu4b Cu4c 3_555 3_455 83.2(3) no
I7b Cu4b Cu2b . . 63.7(3) no
I7b Cu4b Cu4c . 3_455 146.8(4) no
Cu2b Cu4b Cu4c . 3_455 96.6(3) no
I1b Cu4c I5c 3_545 3_445 119.4(3) no
I1b Cu4c I7c 3_545 . 131.5(3) no
I1b Cu4c Cu2c 3_545 . 141.1(3) no
I1b Cu4c Cu4b 3_545 3_545 57.9(2) no
I5c Cu4c I7c 3_445 . 108.9(2) no
I5c Cu4c Cu2c 3_445 . 71.5(3) no
I5c Cu4c Cu4b 3_445 3_545 78.1(3) no
I7c Cu4c Cu2c . . 58.5(2) no
I7c Cu4c Cu4b . 3_545 143.2(3) no
Cu2c Cu4c Cu4b . 3_545 92.5(3) no
I1a Cu4d I5d 3_555 3_545 118.5(2) no
I1a Cu4d I7d 3_555 . 128.1(2) no
I1a Cu4d Cu2d 3_555 . 141.5(3) no
I5d Cu4d I7d 3_545 . 112.9(2) no
I5d Cu4d Cu2d 3_545 . 68.42(18) no
I7d Cu4d Cu2d . . 65.49(19) no
I6a Cu5a I8a . . 116.1(3) no
I6a Cu5a I9a . . 106.2(3) no
I6a Cu5a I9d . 3_545 105.1(3) no
I8a Cu5a I9a . . 112.2(3) no
I8a Cu5a I9d . 3_545 112.3(3) no
I9a Cu5a I9d . 3_545 103.9(3) no
I8b Cu5b I9b . . 123.7(3) no
I8b Cu5b I9c . 3_445 122.2(3) no
I9b Cu5b I9c . 3_445 107.6(3) no
I6c Cu5c I8c . . 118.1(2) no
I6c Cu5c I9b . 3_555 105.03(17) no
I8c Cu5c I9b . 3_555 114.3(2) no
I8d Cu5d I9a . 3_455 120.8(2) no
I8d Cu5d I9d . . 116.2(2) no
I9a Cu5d I9d 3_455 . 108.8(2) no
I10b Cu6b I11c . 3_445 112.6(2) no
I10b Cu6b I12b . . 140.6(2) no
I10b Cu6b Cu7b . . 143.4(3) no
I10b Cu6b Cu8b . . 62.48(18) no
I11c Cu6b I12b 3_445 . 106.1(2) no
I11c Cu6b Cu7b 3_445 . 63.2(2) no
I11c Cu6b Cu8b 3_445 . 62.85(18) no
I12b Cu6b Cu7b . . 63.2(2) no
I12b Cu6b Cu8b . . 148.8(3) no
Cu7b Cu6b Cu8b . . 86.6(2) no
I10d Cu6d I11a . 3_455 112.8(3) no
I10d Cu6d I12d . . 139.3(3) no
I10d Cu6d Cu7d . . 140.6(3) no
I10d Cu6d Cu8d . . 62.7(2) no
I11a Cu6d I12d 3_455 . 107.8(3) no
I11a Cu6d Cu7d 3_455 . 63.0(2) no
I11a Cu6d Cu8d 3_455 . 63.9(2) no
I12d Cu6d Cu7d . . 63.3(2) no
I12d Cu6d Cu8d . . 144.1(3) no
Cu7d Cu6d Cu8d . . 83.4(3) no
I3b Cu7b I12b . . 109.0(3) no
I3b Cu7b Cu6b . . 167.0(3) no
I12b Cu7b Cu6b . . 58.0(2) no
I3d Cu7d I11a . 3_455 126.8(2) no
I3d Cu7d I12d . . 109.2(2) no
I3d Cu7d Cu6d . . 165.6(3) no
I11a Cu7d I12d 3_455 . 99.5(2) no
I11a Cu7d Cu6d 3_455 . 58.1(2) no
I12d Cu7d Cu6d . . 56.8(2) no
I3c Cu8b I10b 3_445 . 121.9(2) no
I3c Cu8b Cu6b 3_445 . 169.9(3) no
I10b Cu8b Cu6b . . 59.60(18) no
I3a Cu8d I6d 3_455 . 115.6(2) no
I3a Cu8d I10d 3_455 . 119.5(2) no
I3a Cu8d Cu6d 3_455 . 160.0(3) no
I6d Cu8d I10d . . 105.9(2) no
I6d Cu8d Cu6d . . 82.5(2) no
I10d Cu8d Cu6d . . 58.2(2) no
C1_11 N1 C1_21 . . 107.5(17) no
C1_11 N1 C1_31 . . 99.8(12) no
C1_11 N1 C1_41 . . 120.2(17) no
C1_21 N1 C1_31 . . 139.2(18) no
C1_21 N1 C1_41 . . 63.4(14) no
C1_31 N1 C1_41 . . 125.6(19) no
N1 C1_11 C1_12 . . 114.0(13) no
C1_11 C1_12 C1_13 . . 114.0(17) no
C1_12 C1_13 C1_14 . . 114.0(19) no
N1 C1_21 C1_22 . . 114.0(17) no
C1_21 C1_22 C1_23 . . 114(2) no
C1_22 C1_23 C1_24 . . 114(2) no
N1 C1_31 C1_32 . . 114.0(13) no
C1_31 C1_32 C1_33 . . 114.0(18) no
C1_32 C1_33 C1_34 . . 114.0(19) no
N1 C1_41 C1_42 . . 114.0(16) no
C1_41 C1_42 C1_43 . . 114.0(19) no
C1_42 C1_43 C1_44 . . 114(3) no
C2_11 N2 C2_21 . . 114(2) no
C2_11 N2 C2_31 . . 110.8(18) no
C2_11 N2 C2_41 . . 105.9(15) no
C2_21 N2 C2_31 . . 115.2(18) no
C2_21 N2 C2_41 . . 114.9(17) no
C2_31 N2 C2_41 . . 93.9(17) no
N2 C2_11 C2_12 . . 114.0(17) no
C2_11 C2_12 C2_13 . . 114(2) no
C2_12 C2_13 C2_14 . . 114(2) no
N2 C2_21 C2_22 . . 114.0(14) no
C2_21 C2_22 C2_23 . . 114.0(18) no
C2_22 C2_23 C2_24 . . 114(2) no
N2 C2_31 C2_32 . . 114.0(19) no
C2_31 C2_32 C2_33 . . 114(2) no
C2_32 C2_33 C2_34 . . 114(2) no
N2 C2_41 C2_42 . . 114.0(17) no
C2_41 C2_42 C2_43 . . 114.0(18) no
C2_42 C2_43 C2_44 . . 114(2) no
C3_11 N3 C3_21 . . 116.9(16) no
C3_11 N3 C3_31 . . 97.3(18) no
C3_11 N3 C3_41 . . 111.3(16) no
C3_21 N3 C3_31 . . 104.1(16) no
C3_21 N3 C3_41 . . 123.7(15) no
C3_31 N3 C3_41 . . 96.8(16) no
N3 C3_11 C3_12 . . 114.0(18) no
N3 C3_11 C3_12b . . 114(2) no
C3_12 C3_11 C3_12b . . 124(2) no
C3_11 C3_12 C3_13 . . 114(2) no
C3_12 C3_13 C3_14 . . 114(4) no
C3_11 C3_12b C3_13b . . 114(3) no
C3_12b C3_13b C3_14b . . 114(4) no
N3 C3_21 C3_22 . . 114.0(16) no
C3_21 C3_22 C3_23 . . 114.0(19) no
C3_22 C3_23 C3_24 . . 114(2) no
N3 C3_31 C3_32 . . 114.0(18) no
C3_31 C3_32 C3_33 . . 114(2) no
C3_32 C3_33 C3_34 . . 114(2) no
N3 C3_41 C3_42 . . 114.0(19) no
C3_41 C3_42 C3_43 . . 114.0(18) no
C3_42 C3_43 C3_44 . . 114(2) no
C4_11 N4 C4_21 . . 119.8(16) no
C4_11 N4 C4_31 . . 110.1(15) no
C4_11 N4 C4_41 . . 99.0(18) no
C4_21 N4 C4_31 . . 105.5(19) no
C4_21 N4 C4_41 . . 106.0(16) no
C4_31 N4 C4_41 . . 116.9(18) no
N4 C4_11 C4_12 . . 114.0(17) no
C4_11 C4_12 C4_13 . . 114.0(18) no
C4_12 C4_13 C4_14 . . 114(2) no
N4 C4_21 C4_22 . . 114.0(16) no
C4_21 C4_22 C4_23 . . 114(2) no
C4_22 C4_23 C4_24 . . 114(2) no
N4 C4_31 C4_32 . . 114.0(14) no
C4_31 C4_32 C4_33 . . 114.0(15) no
C4_32 C4_33 C4_34 . . 114(2) no
N4 C4_41 C4_42 . . 114.0(17) no
C4_41 C4_42 C4_43 . . 114(2) no
C4_42 C4_43 C4_44 . . 114(2) no
C5_11 N5 C5_21 . . 106.2(18) no
C5_11 N5 C5_31 . . 133.7(19) no
C5_11 N5 C5_41 . . 105.8(14) no
C5_21 N5 C5_31 . . 99.5(14) no
C5_21 N5 C5_41 . . 111.2(19) no
C5_31 N5 C5_41 . . 99.7(16) no
N5 C5_11 C5_12 . . 114.0(13) no
C5_11 C5_12 C5_13 . . 114.0(15) no
C5_12 C5_13 C5_14 . . 114(2) no
N5 C5_21 C5_22 . . 114.0(15) no
C5_21 C5_22 C5_23 . . 114(2) no
C5_22 C5_23 C5_24 . . 114(2) no
N5 C5_31 C5_32 . . 114.0(14) no
C5_31 C5_32 C5_33 . . 114.0(19) no
C5_32 C5_33 C5_34 . . 114(2) no
N5 C5_41 C5_42 . . 114.0(13) no
C5_41 C5_42 C5_43 . . 114.0(17) no
C5_42 C5_43 C5_44 . . 114(2) no
C6_11 N6 C6_21 . . 116.2(17) no
C6_11 N6 C6_31 . . 108.7(17) no
C6_11 N6 C6_41 . . 117.3(17) no
C6_21 N6 C6_31 . . 104.7(19) no
C6_21 N6 C6_41 . . 98.0(15) no
C6_31 N6 C6_41 . . 111.0(16) no
N6 C6_11 C6_12 . . 114(2) no
C6_11 C6_12 C6_13 . . 114(2) no
C6_12 C6_13 C6_14 . . 114(2) no
N6 C6_21 C6_22 . . 114.0(16) no
C6_21 C6_22 C6_23 . . 114(2) no
C6_22 C6_23 C6_24 . . 114(2) no
N6 C6_31 C6_32 . . 114.0(14) no
C6_31 C6_32 C6_33 . . 114.0(18) no
C6_32 C6_33 C6_34 . . 114(3) no
N6 C6_41 C6_42 . . 114.0(16) no
C6_41 C6_42 C6_43 . . 114.0(18) no
C6_42 C6_43 C6_44 . . 114(2) no
C7_11 N7 C7_21 . . 106.2(17) no
C7_11 N7 C7_31 . . 104.4(15) no
C7_11 N7 C7_41 . . 113.5(19) no
C7_21 N7 C7_31 . . 110.2(16) no
C7_21 N7 C7_41 . . 94.9(14) no
C7_31 N7 C7_41 . . 126.0(16) no
N7 C7_11 C7_12 . . 114.0(17) no
C7_11 C7_12 C7_13 . . 114.0(17) no
C7_12 C7_13 C7_14 . . 114(2) no
N7 C7_21 C7_22 . . 114.0(16) no
C7_21 C7_22 C7_23 . . 114(2) no
C7_22 C7_23 C7_24 . . 114(3) no
N7 C7_31 C7_32 . . 114.0(18) no
C7_31 C7_32 C7_33 . . 114(2) no
C7_32 C7_33 C7_34 . . 114(2) no
N7 C7_41 C7_42 . . 114.0(16) no
C7_41 C7_42 C7_43 . . 114(2) no
C7_42 C7_43 C7_44 . . 114(3) no
C8_11 N8 C8_21 . . 121.0(17) no
C8_11 N8 C8_31 . . 113.0(19) no
C8_11 N8 C8_41 . . 92.6(19) no
C8_21 N8 C8_31 . . 112.3(18) no
C8_21 N8 C8_41 . . 119.2(17) no
C8_31 N8 C8_41 . . 94.5(14) no
N8 C8_11 C8_12 . . 114.0(19) no
C8_11 C8_12 C8_13 . . 114(2) no
C8_12 C8_13 C8_14 . . 114(2) no
N8 C8_21 C8_22 . . 114(2) no
C8_21 C8_22 C8_23 . . 114(2) no
C8_22 C8_23 C8_24 . . 114(2) no
N8 C8_31 C8_32 . . 114.0(15) no
C8_31 C8_32 C8_33 . . 114.0(18) no
C8_32 C8_33 C8_34 . . 114.0(19) no
N8 C8_41 C8_42 . . 114.0(15) no
C8_41 C8_42 C8_43 . . 114.0(19) no
C8_42 C8_43 C8_44 . . 114(2) no
C9_11 N9 C9_21 . . 138.0(18) no
C9_11 N9 C9_31 . . 89.4(17) no
C9_11 N9 C9_41 . . 100.7(16) no
C9_21 N9 C9_31 . . 108.3(17) no
C9_21 N9 C9_41 . . 115.1(15) no
C9_31 N9 C9_41 . . 94.1(15) no
N9 C9_11 C9_12 . . 114.0(15) no
C9_11 C9_12 C9_13 . . 114(2) no
C9_12 C9_13 C9_14 . . 114(3) no
N9 C9_21 C9_22 . . 114.0(17) no
C9_21 C9_22 C9_23 . . 114.0(17) no
C9_22 C9_23 C9_24 . . 114(2) no
N9 C9_31 C9_32 . . 114(2) no
C9_31 C9_32 C9_33 . . 114(2) no
C9_32 C9_33 C9_34 . . 114(2) no
N9 C9_41 C9_42 . . 114(2) no
N9 C9_41 C9_42b . . 114.0(19) no
C9_42 C9_41 C9_42b . . 107(3) no
C9_41 C9_42 C9_43 . . 114(4) no
C9_42 C9_43 C9_44 . . 114(5) no
C9_42 C9_43 C14_33 . 1_655 131(3) no
C9_44 C9_43 C14_33 . 1_655 110(4) no
C9_43 C9_44 C14_31 . 1_655 105(4) no
C9_41 C9_42b C9_43b . . 114(3) no
C9_42b C9_43b C9_44b . . 114(5) no
C10_11 N10 C10_31 . . 107.2(14) no
C10_11 N10 C10_41 . . 110.2(16) no
C10_31 N10 C10_41 . . 106.6(14) no
N10 C10_11 C10_12 . . 114.0(18) no
C10_11 C10_12 C10_13 . . 114(2) no
C10_12 C10_13 C10_14 . . 114(2) no
C10_22 C10_23 C10_24 . . 114.0(16) no
N10 C10_31 C10_32 . . 114.0(18) no
C10_31 C10_32 C10_33 . . 114(2) no
C10_32 C10_33 C10_34 . . 114.0(19) no
N10 C10_41 C10_42 . . 114.0(16) no
C10_41 C10_42 C10_43 . . 114.0(17) no
C11_11 N11 C11_21 . . 119.4(15) no
C11_11 N11 C11_31 . . 88.1(14) no
C11_11 N11 C11_41 . . 61.6(15) no
C11_21 N11 C11_31 . . 133.9(17) no
C11_21 N11 C11_41 . . 137.2(18) no
C11_31 N11 C11_41 . . 87.5(13) no
N11 C11_11 C11_12 . . 114.0(19) no
N11 C11_11 C11_41 . . 59.2(14) no
C11_12 C11_11 C11_41 . . 90.9(18) no
C11_11 C11_12 C11_13 . . 114.0(19) no
C11_12 C11_13 C11_14 . . 114(2) no
N11 C11_21 C11_22 . . 114.0(16) no
C11_21 C11_22 C11_23 . . 114(2) no
C11_22 C11_23 C11_24 . . 114(2) no
N11 C11_31 C11_32 . . 114.0(15) no
N11 C11_41 C11_11 . . 59.2(15) no
N11 C11_41 C11_42 . . 114.0(18) no
C11_11 C11_41 C11_42 . . 110.4(19) no
C11_41 C11_42 C11_43 . . 114.0(18) no
C11_42 C11_43 C11_44 . . 114(2) no
C12_21 N12 C12_31 . . 102.4(15) no
C12_21 N12 C12_41 . . 99.4(15) no
C12_31 N12 C12_41 . . 117.9(17) no
N12 C12_21 C12_22 . . 114(2) no
C12_21 C12_22 C12_23 . . 114.0(16) no
C12_22 C12_23 C12_24 . . 114.0(19) no
N12 C12_31 C12_32 . . 114.0(12) no
C12_31 C12_32 C12_33 . . 114.0(18) no
C12_32 C12_33 C12_34 . . 114(2) no
N12 C12_41 C12_42 . . 114.0(12) no
C12_41 C12_42 C12_43 . . 114.0(18) no
C12_42 C12_43 C12_44 . . 114(2) no
C13_11 N13 C13_21 . . 130.6(17) no
C13_11 N13 C13_31 . . 107.4(18) no
C13_11 N13 C13_41 . . 103.6(16) no
C13_21 N13 C13_31 . . 109.7(19) no
C13_21 N13 C13_41 . . 87.7(15) no
C13_31 N13 C13_41 . . 116.6(17) no
N13 C13_11 C13_12 . . 114.0(17) no
C13_11 C13_12 C13_13 . . 114.0(18) no
C13_12 C13_13 C13_14 . . 114(2) no
N13 C13_21 C13_22 . . 114(2) no
C13_21 C13_22 C13_23 . . 114.0(18) no
C13_22 C13_23 C13_24 . . 114(2) no
N13 C13_31 C13_32 . . 114.0(18) no
C13_31 C13_32 C13_33 . . 114(2) no
C13_32 C13_33 C13_34 . . 114(3) no
N13 C13_41 C13_42 . . 114.0(15) no
C13_41 C13_42 C13_43 . . 114(2) no
C13_42 C13_43 C13_44 . . 114(2) no
C14_11 N14 C14_21 . . 114.8(16) no
C14_11 N14 C14_31 . . 117.1(18) no
C14_11 N14 C14_41 . . 93.5(15) no
C14_21 N14 C14_31 . . 100.4(18) no
C14_21 N14 C14_41 . . 115.4(17) no
C14_31 N14 C14_41 . . 116.7(18) no
N14 C14_11 C14_12 . . 114.0(17) no
C14_11 C14_12 C14_13 . . 114.0(18) no
C14_12 C14_13 C14_14 . . 114(2) no
N14 C14_21 C14_22 . . 114.0(19) no
C14_21 C14_22 C14_23 . . 114.0(19) no
C14_22 C14_23 C14_24 . . 114(2) no
C9_44 C14_31 N14 1_455 . 134(3) no
C9_44 C14_31 C14_32 1_455 . 86(3) no
N14 C14_31 C14_32 . . 114.0(18) no
C14_31 C14_32 C14_33 . . 114(3) no
C9_43 C14_33 C14_32 1_455 . 94(4) no
C9_43 C14_33 C14_34 1_455 . 148(3) no
C14_32 C14_33 C14_34 . . 114(4) no
N14 C14_41 C14_42 . . 114.0(17) no
C14_41 C14_42 C14_43 . . 114.0(19) no
C14_42 C14_43 C14_44 . . 114(2) no

loop_
_geom_bond_atom_site_label_1
_geom_bond_atom_site_label_2
_geom_bond_site_symmetry_2
_geom_bond_distance
_geom_bond_publ_flag
I1a Cu4a . 2.551(5) no
I1a Cu4d 3_445 2.572(6) no
I1b Cu4b . 2.453(9) no
I1b Cu4c 3_455 2.582(7) no
I2a Cu1a . 2.661(7) no
I2a Cu1d 3_445 2.649(7) no
I2a Cu2a . 2.484(6) no
I2b Cu1b . 2.575(7) no
I2b Cu1c 3_455 2.635(8) no
I2b Cu2b . 2.566(6) no
I2c Cu1b 3_545 2.691(7) no
I2c Cu1c . 2.714(7) no
I2c Cu2c . 2.609(7) no
I2d Cu1a 3_555 2.643(6) no
I2d Cu1d . 2.653(8) no
I2d Cu2d . 2.458(6) no
I3a Cu3d 3_545 2.698(6) no
I3a Cu8d 3_545 2.569(7) no
I3b Cu3c 3_445 2.617(6) no
I3b Cu7b . 2.576(9) no
I3c Cu3b 3_555 2.547(6) no
I3c Cu8b 3_555 2.574(6) no
I3d Cu3a 3_455 2.631(6) no
I3d Cu7d . 2.551(7) no
I4a Cu1a 3_545 2.619(6) no
I4b Cu1b 3_445 2.563(6) no
I4c Cu1c 3_555 2.401(8) no
I4d Cu1d 3_455 2.611(8) no
I5a Cu2d 1_545 2.622(6) no
I5a Cu4a 3_545 2.552(6) no
I5b Cu2c 1_455 2.592(8) no
I5b Cu4b 3_445 2.671(7) no
I5c Cu2b 1_655 2.688(7) no
I5c Cu4c 3_555 2.682(8) no
I5d Cu2a 1_565 2.570(6) no
I5d Cu4d 3_455 2.613(6) no
I6a Cu3a . 2.665(7) no
I6a Cu3d 3_545 2.632(5) no
I6a Cu5a . 2.671(7) no
I6b Cu3b . 2.722(6) no
I6c Cu3b 3_555 2.615(6) no
I6c Cu3c . 2.573(7) no
I6c Cu5c . 2.629(6) no
I6d Cu8d . 2.666(7) no
I7a Cu4a . 2.497(6) no
I7b Cu2b . 2.664(6) no
I7b Cu4b . 2.591(9) no
I7d Cu4d . 2.509(7) no
I7c Cu2c . 2.481(9) no
I7c Cu4c . 2.572(7) no
I8a Cu5a . 2.623(9) no
I8b Cu5b . 2.417(8) no
I8c Cu5c . 2.529(6) no
I8d Cu5d . 2.569(6) no
I9a Cu3d 3_545 2.611(5) no
I9a Cu5a . 2.669(8) no
I9a Cu5d 3_545 2.621(7) no
I9b Cu3c 3_445 2.660(6) no
I9b Cu5b . 2.590(8) no
I9b Cu5c 3_445 2.735(6) no
I9c Cu3b 3_555 2.689(5) no
I9c Cu5b 3_555 2.686(7) no
I9d Cu3a 3_455 2.634(6) no
I9d Cu5a 3_455 2.737(8) no
I9d Cu5d . 2.616(6) no
I10b Cu6b . 2.592(7) no
I10b Cu8b . 2.665(6) no
I10d Cu6d . 2.576(7) no
I10d Cu8d . 2.693(7) no
I11a Cu6d 3_545 2.597(8) no
I11a Cu7d 3_545 2.727(7) no
I11c Cu6b 3_555 2.708(6) no
I12b Cu6b . 2.537(6) no
I12b Cu7b . 2.671(7) no
I12d Cu6d . 2.533(8) no
I12d Cu7d . 2.704(7) no
Cu2a Cu4a . 2.580(8) no
Cu2b Cu4b . 2.450(10) no
Cu2c Cu4c . 2.507(9) no
Cu2d Cu4d . 2.579(7) no
Cu4b Cu4c 3_455 2.481(11) no
Cu6b Cu7b . 2.558(9) no
Cu6b Cu8b . 2.546(7) no
Cu6d Cu7d . 2.619(9) no
Cu6d Cu8d . 2.599(9) no
N1 C1_11 . 1.54(2) no
N1 C1_21 . 1.54(3) no
N1 C1_31 . 1.54(2) no
N1 C1_41 . 1.54(2) no
C1_11 C1_12 . 1.54(2) no
C1_12 C1_13 . 1.54(3) no
C1_13 C1_14 . 1.54(3) no
C1_21 C1_22 . 1.54(4) no
C1_22 C1_23 . 1.54(3) no
C1_23 C1_24 . 1.54(3) no
C1_31 C1_32 . 1.54(2) no
C1_32 C1_33 . 1.54(3) no
C1_33 C1_34 . 1.54(3) no
C1_41 C1_42 . 1.54(3) no
C1_42 C1_43 . 1.54(4) no
C1_43 C1_44 . 1.54(5) no
N2 C2_11 . 1.54(2) no
N2 C2_21 . 1.54(3) no
N2 C2_31 . 1.54(3) no
N2 C2_41 . 1.54(3) no
C2_11 C2_12 . 1.54(3) no
C2_12 C2_13 . 1.54(3) no
C2_13 C2_14 . 1.54(4) no
C2_21 C2_22 . 1.54(3) no
C2_22 C2_23 . 1.54(4) no
C2_23 C2_24 . 1.54(4) no
C2_31 C2_32 . 1.54(3) no
C2_32 C2_33 . 1.54(4) no
C2_33 C2_34 . 1.54(3) no
C2_41 C2_42 . 1.54(3) no
C2_42 C2_43 . 1.54(3) no
C2_43 C2_44 . 1.54(3) no
N3 C3_11 . 1.54(3) no
N3 C3_21 . 1.54(3) no
N3 C3_31 . 1.54(3) no
N3 C3_41 . 1.54(3) no
C3_11 C3_12 . 1.54(3) no
C3_11 C3_12b . 1.54(3) no
C3_12 C3_13 . 1.54(6) no
C3_13 C3_14 . 1.54(7) no
C3_12b C3_13b . 1.54(5) no
C3_13b C3_14b . 1.54(7) no
C3_21 C3_22 . 1.54(3) no
C3_22 C3_23 . 1.54(3) no
C3_23 C3_24 . 1.54(4) no
C3_31 C3_32 . 1.54(4) no
C3_32 C3_33 . 1.54(3) no
C3_33 C3_34 . 1.54(4) no
C3_41 C3_42 . 1.54(3) no
C3_42 C3_43 . 1.54(3) no
C3_43 C3_44 . 1.54(4) no
N4 C4_11 . 1.54(3) no
N4 C4_21 . 1.54(3) no
N4 C4_31 . 1.54(2) no
N4 C4_41 . 1.54(3) no
C4_11 C4_12 . 1.54(3) no
C4_12 C4_13 . 1.54(3) no
C4_13 C4_14 . 1.54(3) no
C4_21 C4_22 . 1.54(3) no
C4_22 C4_23 . 1.54(4) no
C4_23 C4_24 . 1.54(3) no
C4_31 C4_32 . 1.54(3) no
C4_32 C4_33 . 1.54(3) no
C4_33 C4_34 . 1.54(4) no
C4_41 C4_42 . 1.54(3) no
C4_42 C4_43 . 1.54(4) no
C4_43 C4_44 . 1.54(5) no
N5 C5_11 . 1.54(2) no
N5 C5_21 . 1.54(3) no
N5 C5_31 . 1.54(3) no
N5 C5_41 . 1.54(3) no
C5_11 C5_12 . 1.54(3) no
C5_12 C5_13 . 1.54(3) no
C5_13 C5_14 . 1.54(4) no
C5_21 C5_22 . 1.54(3) no
C5_22 C5_23 . 1.54(4) no
C5_23 C5_24 . 1.54(4) no
C5_31 C5_32 . 1.54(3) no
C5_32 C5_33 . 1.54(3) no
C5_33 C5_34 . 1.54(4) no
C5_41 C5_42 . 1.54(3) no
C5_42 C5_43 . 1.54(3) no
C5_43 C5_44 . 1.54(3) no
N6 C6_11 . 1.54(3) no
N6 C6_21 . 1.54(3) no
N6 C6_31 . 1.54(3) no
N6 C6_41 . 1.54(3) no
C6_11 C6_12 . 1.54(3) no
C6_12 C6_13 . 1.54(4) no
C6_13 C6_14 . 1.54(4) no
C6_21 C6_22 . 1.54(3) no
C6_22 C6_23 . 1.54(4) no
C6_23 C6_24 . 1.54(4) no
C6_31 C6_32 . 1.54(3) no
C6_32 C6_33 . 1.54(3) no
C6_33 C6_34 . 1.54(4) no
C6_41 C6_42 . 1.54(4) no
C6_42 C6_43 . 1.54(3) no
C6_43 C6_44 . 1.54(4) no
N7 C7_11 . 1.54(3) no
N7 C7_21 . 1.54(3) no
N7 C7_31 . 1.54(2) no
N7 C7_41 . 1.54(2) no
C7_11 C7_12 . 1.54(2) no
C7_12 C7_13 . 1.54(3) no
C7_13 C7_14 . 1.54(3) no
C7_21 C7_22 . 1.54(3) no
C7_22 C7_23 . 1.54(4) no
C7_23 C7_24 . 1.54(3) no
C7_31 C7_32 . 1.54(3) no
C7_32 C7_33 . 1.54(3) no
C7_33 C7_34 . 1.54(3) no
C7_41 C7_42 . 1.54(3) no
C7_42 C7_43 . 1.54(3) no
C7_43 C7_44 . 1.54(4) no
N8 C8_11 . 1.54(2) no
N8 C8_21 . 1.54(3) no
N8 C8_31 . 1.54(3) no
N8 C8_41 . 1.54(3) no
C8_11 C8_12 . 1.54(4) no
C8_12 C8_13 . 1.54(2) no
C8_13 C8_14 . 1.54(4) no
C8_21 C8_22 . 1.54(2) no
C8_22 C8_23 . 1.54(4) no
C8_23 C8_24 . 1.54(4) no
C8_31 C8_32 . 1.54(3) no
C8_32 C8_33 . 1.54(3) no
C8_33 C8_34 . 1.54(4) no
C8_41 C8_42 . 1.54(3) no
C8_42 C8_43 . 1.54(4) no
C8_43 C8_44 . 1.54(5) no
N9 C9_11 . 1.54(3) no
N9 C9_21 . 1.54(3) no
N9 C9_31 . 1.54(3) no
N9 C9_41 . 1.54(3) no
C9_11 C9_12 . 1.54(3) no
C9_12 C9_13 . 1.54(3) no
C9_13 C9_14 . 1.54(4) no
C9_21 C9_22 . 1.54(3) no
C9_22 C9_23 . 1.54(3) no
C9_23 C9_24 . 1.54(4) no
C9_31 C9_32 . 1.54(3) no
C9_32 C9_33 . 1.54(3) no
C9_33 C9_34 . 1.54(3) no
C9_41 C9_42 . 1.54(4) no
C9_41 C9_42b . 1.54(4) no
C9_42 C9_43 . 1.54(6) no
C9_43 C9_44 . 1.54(6) no
C9_43 C14_33 1_655 1.49(8) no
C9_44 C14_31 1_655 1.57(6) no
C9_42b C9_43b . 1.54(7) no
C9_43b C9_44b . 1.54(5) no
N10 C10_11 . 1.54(2) no
N10 C10_31 . 1.54(3) no
N10 C10_41 . 1.54(2) no
C10_11 C10_12 . 1.54(4) no
C10_12 C10_13 . 1.54(4) no
C10_13 C10_14 . 1.54(4) no
C10_22 C10_23 . 1.54(2) no
C10_23 C10_24 . 1.54(3) no
C10_31 C10_32 . 1.54(3) no
C10_32 C10_33 . 1.54(3) no
C10_33 C10_34 . 1.54(4) no
C10_41 C10_42 . 1.54(4) no
C10_42 C10_43 . 1.54(3) no
N11 C11_11 . 1.54(3) no
N11 C11_21 . 1.54(2) no
N11 C11_31 . 1.54(2) no
N11 C11_41 . 1.54(3) no
C11_11 C11_12 . 1.54(3) no
C11_11 C11_41 . 1.58(3) no
C11_12 C11_13 . 1.54(4) no
C11_13 C11_14 . 1.54(5) no
C11_21 C11_22 . 1.54(3) no
C11_22 C11_23 . 1.54(3) no
C11_23 C11_24 . 1.54(5) no
C11_31 C11_32 . 1.54(3) no
C11_41 C11_42 . 1.54(2) no
C11_42 C11_43 . 1.54(3) no
C11_43 C11_44 . 1.54(4) no
N12 C12_21 . 1.54(2) no
N12 C12_31 . 1.54(2) no
N12 C12_41 . 1.54(2) no
C12_21 C12_22 . 1.54(3) no
C12_22 C12_23 . 1.54(5) no
C12_23 C12_24 . 1.54(3) no
C12_31 C12_32 . 1.54(3) no
C12_32 C12_33 . 1.54(3) no
C12_33 C12_34 . 1.54(4) no
C12_41 C12_42 . 1.54(3) no
C12_42 C12_43 . 1.54(2) no
C12_43 C12_44 . 1.54(4) no
N13 C13_11 . 1.54(3) no
N13 C13_21 . 1.54(3) no
N13 C13_31 . 1.54(3) no
N13 C13_41 . 1.54(2) no
C13_11 C13_12 . 1.54(3) no
C13_12 C13_13 . 1.54(4) no
C13_13 C13_14 . 1.54(3) no
C13_21 C13_22 . 1.54(3) no
C13_22 C13_23 . 1.54(3) no
C13_23 C13_24 . 1.54(4) no
C13_31 C13_32 . 1.54(4) no
C13_32 C13_33 . 1.54(3) no
C13_33 C13_34 . 1.54(4) no
C13_41 C13_42 . 1.54(3) no
C13_42 C13_43 . 1.54(3) no
C13_43 C13_44 . 1.54(3) no
N14 C14_11 . 1.54(3) no
N14 C14_21 . 1.54(3) no
N14 C14_31 . 1.54(2) no
N14 C14_41 . 1.54(3) no
C14_11 C14_12 . 1.54(3) no
C14_12 C14_13 . 1.54(3) no
C14_13 C14_14 . 1.54(4) no
C14_21 C14_22 . 1.54(3) no
C14_22 C14_23 . 1.54(3) no
C14_23 C14_24 . 1.54(4) no
C14_31 C14_32 . 1.54(4) no
C14_32 C14_33 . 1.54(5) no
C14_33 C14_34 . 1.54(8) no
C14_41 C14_42 . 1.54(3) no
C14_42 C14_43 . 1.54(3) no
C14_43 C14_44 . 1.54(4) no
